data_7114821
loop_
_publ_author_name
'Colquhoun, Howard M.'
'Arico, Fabio'
'Williams, David J.'

_publ_section_title
;
 One-step syntheses of very large cage-type molecules from aromatic
 sub-unitsElectronic supplementary data (ESI) available: analytical and
 spectroscopic data for compounds 3--5 and 8. See
 http://www.rsc.org/suppdata/cc/b1/b108124c/
;
_journal_issue 24
_journal_name_full 'Chemical Communications'
_journal_page_first 2574
_journal_paper_doi 10.1039/b108124c
_journal_year 2001
_chemical_formula_moiety 'C99 H66 O6 F18  .0.75(DCM)'
_chemical_formula_sum 'C99.75 H67.5 Cl1.5 F18 O6'
_chemical_formula_weight 1757.21
_chemical_name_systematic
;
?
;
_space_group_IT_number 2
_symmetry_cell_setting triclinic
_symmetry_space_group_name_Hall '-P 1'
_symmetry_space_group_name_H-M 'P -1'
_atom_sites_solution_hydrogens geom
_atom_sites_solution_primary direct
_atom_sites_solution_secondary difmap
_audit_creation_method SHELXL
_cell_angle_alpha 97.044(15)
_cell_angle_beta 109.610(13)
_cell_angle_gamma 112.31(2)
_cell_formula_units_Z 2
_cell_length_a 14.291(3)
_cell_length_b 17.673(4)
_cell_length_c 20.181(3)
_cell_measurement_reflns_used 35
_cell_measurement_temperature 293(2)
_cell_measurement_theta_max 20.00
_cell_measurement_theta_min 10.76
_cell_volume 4255.2(18)
_computing_cell_refinement 'Siemens XSCANS'
_computing_data_collection 'Siemens XSCANS'
_computing_data_reduction 'Siemens SHELXTL'
_computing_molecular_graphics 'Siemens SHELXTL'
_computing_publication_material 'Siemens SHELXTL'
_computing_structure_refinement 'SHELXL-93 (Sheldrick, 1993)'
_computing_structure_solution 'SHELXS-86 (Sheldrick, 1990)'
_diffrn_ambient_temperature 293(2)
_diffrn_measurement_device 'Siemens P4'
_diffrn_measurement_method '\w scans'
_diffrn_radiation_monochromator graphite
_diffrn_radiation_source 'fine-focus sealed tube'
_diffrn_radiation_type CuK\a
_diffrn_radiation_wavelength 1.54178
_diffrn_reflns_av_R_equivalents 0.0537
_diffrn_reflns_av_sigmaI/netI 0.0913
_diffrn_reflns_limit_h_max 15
_diffrn_reflns_limit_h_min -13
_diffrn_reflns_limit_k_max 17
_diffrn_reflns_limit_k_min -18
_diffrn_reflns_limit_l_max 20
_diffrn_reflns_limit_l_min -21
_diffrn_reflns_number 11998
_diffrn_reflns_theta_max 57.20
_diffrn_reflns_theta_min 2.43
_diffrn_standards_interval_count 97
_diffrn_standards_number 3
_exptl_absorpt_coefficient_mu 1.371
_exptl_absorpt_correction_type none
_exptl_crystal_colour Colourless
_exptl_crystal_density_diffrn 1.371
_exptl_crystal_description shards
_exptl_crystal_F_000 1803
_exptl_crystal_size_max .87
_exptl_crystal_size_mid .23
_exptl_crystal_size_min .06
_refine_diff_density_max 0.240
_refine_diff_density_min -0.197
_refine_diff_density_rms 0.044
_refine_ls_extinction_coef 0.00021(8)
_refine_ls_extinction_expression Fc^*^=kFc[1+0.001xFc^2^\l^3^/sin(2\q)]^-1/4^
_refine_ls_extinction_method SHELXL
_refine_ls_goodness_of_fit_all 1.056
_refine_ls_goodness_of_fit_obs 1.255
_refine_ls_matrix_type full
_refine_ls_number_parameters 1149
_refine_ls_number_reflns 9444
_refine_ls_number_restraints 30
_refine_ls_restrained_S_all 1.092
_refine_ls_restrained_S_obs 1.255
_refine_ls_R_factor_all 0.1633
_refine_ls_R_factor_obs 0.0773
_refine_ls_shift/esd_max 0.007
_refine_ls_shift/esd_mean 0.001
_refine_ls_structure_factor_coef Fsqd
_refine_ls_weighting_details 'w=1/[\s^2^(Fo^2^)+(0.0750P)^2^+0.0000P] where P=(Fo^2^+2Fc^2^)/3'
_refine_ls_weighting_scheme calc
_refine_ls_wR_factor_all 0.2196
_refine_ls_wR_factor_obs 0.1662
_reflns_number_observed 5472
_reflns_number_total 11444
_reflns_observed_criterion >2sigma(I)
_cod_data_source_file b108124c.txt
_cod_data_source_block Compound_4
_cod_depositor_comments
;
The following automatic conversions were performed:

'_symmetry_cell_setting' value 'Triclinic' changed to 'triclinic'
according to
/usr/data/users/saulius/automatic-downloads/retrospective/RSC/lib/dictionaries/cif_core.dic
dictionary named 'cif_core.dic' version 2.4.2 from 2011-04-26.

Automatic conversion script
Id: cif_fix_values 2281 2013-09-26 08:29:07Z andrius 

The following automatic conversions were performed:

'_refine_ls_weighting_scheme' value 'calc
w=1/[\s^2^(Fo^2^)+(0.0750P)^2^+0.0000P] where P=(Fo^2^+2Fc^2^)/3' was
changed to 'calc'. New tag '_refine_ls_weighting_details' was
created. The value of the new tag was set to
'w=1/[\s^2^(Fo^2^)+(0.0750P)^2^+0.0000P] where P=(Fo^2^+2Fc^2^)/3'.

Automatic conversion script
Id: cif_fix_values 3143 2015-03-26 13:38:13Z robertas 
;
_cod_original_cell_volume 4255.3(14)
_cod_original_sg_symbol_H-M P-1
_cod_original_formula_sum 'C99.75 H67.50 Cl1.50 F18 O6'
_cod_database_code 7114821

loop_
_symmetry_equiv_pos_as_xyz
'x, y, z'
'-x, -y, -z'

loop_
_atom_site_aniso_label
_atom_site_aniso_U_11
_atom_site_aniso_U_22
_atom_site_aniso_U_33
_atom_site_aniso_U_23
_atom_site_aniso_U_13
_atom_site_aniso_U_12
C1 0.083(5) 0.070(5) 0.086(5) 0.035(4) 0.041(4) 0.040(4)
C2 0.078(5) 0.067(4) 0.068(4) 0.034(4) 0.037(4) 0.042(4)
C3 0.109(6) 0.109(6) 0.083(5) 0.039(5) 0.050(5) 0.074(5)
C4 0.122(7) 0.121(7) 0.102(6) 0.058(6) 0.075(6) 0.089(6)
C5 0.091(6) 0.102(6) 0.088(5) 0.054(5) 0.051(5) 0.066(5)
C6 0.089(5) 0.083(5) 0.086(5) 0.030(4) 0.034(4) 0.051(5)
C7 0.075(5) 0.074(5) 0.083(5) 0.034(4) 0.038(4) 0.049(4)
O8 0.102(4) 0.165(5) 0.131(4) 0.103(4) 0.079(4) 0.098(4)
C9 0.080(5) 0.098(5) 0.088(5) 0.054(4) 0.055(4) 0.058(4)
C10 0.083(5) 0.105(6) 0.114(6) 0.058(5) 0.068(5) 0.057(5)
C11 0.069(4) 0.102(6) 0.099(5) 0.051(5) 0.053(4) 0.054(4)
C12 0.060(4) 0.072(4) 0.068(4) 0.022(3) 0.032(3) 0.038(4)
C13 0.063(4) 0.087(5) 0.087(5) 0.044(4) 0.037(4) 0.041(4)
C14 0.069(5) 0.106(6) 0.099(5) 0.050(5) 0.041(4) 0.053(5)
C15 0.061(4) 0.086(5) 0.066(4) 0.021(4) 0.030(3) 0.044(4)
C16 0.061(4) 0.076(4) 0.063(4) 0.021(3) 0.028(3) 0.042(4)
C17 0.071(4) 0.077(5) 0.071(4) 0.022(4) 0.028(4) 0.045(4)
C18 0.091(5) 0.108(6) 0.079(4) 0.051(4) 0.045(4) 0.070(5)
C19 0.080(5) 0.110(6) 0.073(4) 0.043(4) 0.044(4) 0.060(5)
C20 0.110(6) 0.106(6) 0.100(6) 0.034(5) 0.069(5) 0.068(5)
C21 0.107(6) 0.079(5) 0.099(5) 0.033(4) 0.063(5) 0.058(5)
O22 0.113(4) 0.187(6) 0.085(3) 0.073(4) 0.064(3) 0.110(4)
C23 0.084(5) 0.105(6) 0.069(4) 0.044(4) 0.044(4) 0.062(5)
C24 0.073(5) 0.111(6) 0.053(4) 0.026(4) 0.027(4) 0.047(4)
C25 0.084(5) 0.110(6) 0.070(4) 0.016(4) 0.041(4) 0.059(5)
C26 0.067(4) 0.087(5) 0.072(4) 0.027(4) 0.026(4) 0.047(4)
C27 0.088(5) 0.122(7) 0.072(4) 0.031(4) 0.039(4) 0.067(5)
C28 0.098(6) 0.123(7) 0.059(4) 0.027(4) 0.035(4) 0.072(5)
C29 0.081(5) 0.114(7) 0.093(5) 0.017(5) 0.032(4) 0.061(5)
C30 0.067(4) 0.093(5) 0.087(5) 0.036(4) 0.039(4) 0.050(4)
C31 0.077(5) 0.088(5) 0.088(5) 0.046(4) 0.036(4) 0.056(4)
C32 0.089(5) 0.087(5) 0.083(5) 0.036(4) 0.042(4) 0.059(4)
C33 0.108(6) 0.106(6) 0.086(5) 0.040(5) 0.049(5) 0.069(5)
C34 0.090(5) 0.090(5) 0.068(4) 0.036(4) 0.045(4) 0.050(4)
C35 0.097(6) 0.121(7) 0.070(5) 0.045(5) 0.043(4) 0.063(5)
C36 0.103(6) 0.123(7) 0.060(4) 0.029(4) 0.044(4) 0.055(6)
C37 0.108(6) 0.156(8) 0.079(5) 0.057(5) 0.059(5) 0.088(6)
C38 0.109(7) 0.178(10) 0.074(5) 0.032(6) 0.040(5) 0.086(7)
C39 0.104(6) 0.140(7) 0.062(5) 0.020(5) 0.035(4) 0.077(6)
O40 0.152(6) 0.275(9) 0.092(4) 0.096(5) 0.081(4) 0.159(6)
C41 0.107(7) 0.162(9) 0.082(5) 0.056(6) 0.061(5) 0.090(7)
C42 0.125(8) 0.117(7) 0.106(6) 0.056(6) 0.081(6) 0.073(6)
C43 0.074(5) 0.100(6) 0.091(5) 0.022(5) 0.048(5) 0.031(5)
C44 0.063(4) 0.096(5) 0.074(4) 0.026(4) 0.039(4) 0.040(4)
C45 0.074(5) 0.103(6) 0.080(5) 0.036(4) 0.036(4) 0.028(5)
C46 0.074(5) 0.159(9) 0.080(5) 0.043(6) 0.037(5) 0.040(6)
C47 0.052(4) 0.127(7) 0.081(5) 0.031(5) 0.035(4) 0.042(5)
C48 0.071(4) 0.096(5) 0.069(4) 0.029(4) 0.039(4) 0.046(4)
C49 0.075(5) 0.108(6) 0.088(5) 0.033(5) 0.041(4) 0.058(5)
C50 0.082(5) 0.105(6) 0.075(4) 0.039(4) 0.045(4) 0.057(5)
C51 0.069(4) 0.079(5) 0.072(4) 0.031(4) 0.037(4) 0.038(4)
C52 0.083(5) 0.084(5) 0.084(4) 0.034(4) 0.051(4) 0.052(4)
C53 0.080(5) 0.092(5) 0.068(4) 0.029(4) 0.034(4) 0.051(4)
O54 0.113(4) 0.121(4) 0.097(3) 0.060(3) 0.073(3) 0.084(4)
C55 0.067(4) 0.088(5) 0.073(4) 0.040(4) 0.040(4) 0.043(4)
C56 0.080(5) 0.104(6) 0.063(4) 0.018(4) 0.028(4) 0.051(5)
C57 0.092(6) 0.104(6) 0.065(4) 0.013(4) 0.037(4) 0.057(5)
C58 0.074(5) 0.092(5) 0.061(4) 0.032(4) 0.040(4) 0.039(4)
C59 0.071(5) 0.119(7) 0.082(5) 0.003(5) 0.024(4) 0.042(5)
C60 0.101(6) 0.127(7) 0.075(5) -0.007(5) 0.029(5) 0.063(6)
C61 0.109(6) 0.137(7) 0.072(4) 0.058(5) 0.055(4) 0.089(6)
C62 0.071(4) 0.082(5) 0.069(4) 0.031(4) 0.035(4) 0.046(4)
C63 0.094(5) 0.093(5) 0.069(4) 0.038(4) 0.050(4) 0.064(4)
C64 0.096(5) 0.087(5) 0.077(4) 0.042(4) 0.054(4) 0.063(4)
C65 0.204(10) 0.129(7) 0.097(6) 0.072(5) 0.095(7) 0.125(8)
C66 0.098(6) 0.086(5) 0.072(4) 0.040(4) 0.047(4) 0.053(5)
C67 0.097(6) 0.087(6) 0.094(6) 0.014(5) 0.028(5) 0.041(5)
C68 0.091(6) 0.119(8) 0.123(7) 0.038(6) 0.049(6) 0.068(6)
C69 0.118(7) 0.081(6) 0.075(5) 0.034(4) 0.047(5) 0.063(6)
C70 0.099(7) 0.088(6) 0.089(6) 0.024(5) 0.012(5) 0.028(6)
C71 0.090(6) 0.130(8) 0.115(7) 0.049(6) 0.035(6) 0.073(7)
O72 0.262(8) 0.143(5) 0.117(4) 0.084(4) 0.123(5) 0.156(6)
C73 0.115(6) 0.094(5) 0.070(4) 0.044(4) 0.047(4) 0.074(5)
C74 0.108(6) 0.086(5) 0.081(5) 0.038(4) 0.044(5) 0.058(5)
C75 0.084(5) 0.069(5) 0.071(4) 0.034(4) 0.029(4) 0.035(4)
C76 0.069(4) 0.062(4) 0.068(4) 0.029(3) 0.031(3) 0.037(4)
C77 0.087(5) 0.069(5) 0.084(5) 0.034(4) 0.034(4) 0.045(4)
C78 0.108(6) 0.083(5) 0.087(5) 0.046(4) 0.046(5) 0.061(5)
C79 0.074(4) 0.077(5) 0.074(4) 0.035(4) 0.032(4) 0.048(4)
C80 0.064(4) 0.066(4) 0.065(4) 0.027(3) 0.029(3) 0.034(3)
C81 0.075(5) 0.094(5) 0.073(4) 0.040(4) 0.039(4) 0.055(4)
C82 0.075(5) 0.084(5) 0.081(4) 0.038(4) 0.037(4) 0.053(4)
C83 0.094(5) 0.088(5) 0.072(4) 0.043(4) 0.049(4) 0.057(4)
C84 0.106(6) 0.096(6) 0.093(5) 0.042(5) 0.052(5) 0.064(5)
C85 0.093(5) 0.092(5) 0.094(5) 0.046(4) 0.051(5) 0.060(5)
O86 0.130(4) 0.123(4) 0.104(4) 0.074(3) 0.075(4) 0.089(4)
C87 0.090(6) 0.087(6) 0.068(4) 0.040(4) 0.035(4) 0.047(5)
C88 0.112(7) 0.076(6) 0.105(6) 0.026(5) 0.028(6) 0.049(6)
C89 0.087(6) 0.087(6) 0.123(7) 0.044(5) 0.037(5) 0.034(5)
C90 0.108(7) 0.088(6) 0.129(7) 0.067(5) 0.072(6) 0.064(5)
C91 0.112(7) 0.073(5) 0.144(8) 0.036(5) 0.059(6) 0.049(6)
C92 0.090(6) 0.100(7) 0.115(7) 0.040(5) 0.034(5) 0.050(6)
C93 0.142(8) 0.136(8) 0.227(11) 0.118(8) 0.128(9) 0.099(7)
C94 0.109(6) 0.106(6) 0.143(7) 0.074(6) 0.087(6) 0.080(6)
C95 0.093(6) 0.132(7) 0.103(6) 0.055(6) 0.061(5) 0.080(6)
C96 0.106(6) 0.089(6) 0.120(6) 0.048(5) 0.059(5) 0.070(5)
C97 0.088(5) 0.093(5) 0.069(4) 0.035(4) 0.044(4) 0.062(4)
C98 0.059(4) 0.069(4) 0.067(4) 0.027(3) 0.030(3) 0.033(3)
C99 0.069(4) 0.090(5) 0.089(5) 0.055(4) 0.048(4) 0.049(4)
C100 0.067(5) 0.138(8) 0.080(5) 0.026(6) 0.032(4) 0.044(6)
C101 0.113(7) 0.108(7) 0.081(5) 0.040(5) 0.051(5) 0.076(6)
C102 0.151(10) 0.229(14) 0.100(7) 0.077(9) 0.085(8) 0.146(10)
C103 0.062(6) 0.212(14) 0.076(6) 0.043(8) 0.030(5) 0.030(8)
C104 0.113(7) 0.071(5) 0.078(5) 0.034(4) 0.044(5) 0.050(5)
C105 0.088(6) 0.130(8) 0.097(6) 0.060(6) 0.045(5) 0.071(6)
F1 0.100(4) 0.116(4) 0.111(4) 0.009(3) 0.042(3) 0.016(3)
F2 0.075(3) 0.222(6) 0.103(3) 0.064(4) 0.047(3) 0.081(4)
F3 0.078(3) 0.235(6) 0.081(3) 0.062(4) 0.031(3) 0.074(4)
F4 0.163(4) 0.172(5) 0.110(3) 0.073(3) 0.079(3) 0.140(4)
F5 0.133(4) 0.079(3) 0.086(3) 0.019(2) 0.050(3) 0.053(3)
F6 0.158(4) 0.154(4) 0.108(3) 0.064(3) 0.092(3) 0.117(4)
F7 0.202(6) 0.315(9) 0.141(4) 0.123(5) 0.132(5) 0.203(6)
F8 0.219(8) 0.157(6) 0.144(5) 0.057(5) 0.107(6) 0.137(6)
F9 0.170(6) 0.380(11) 0.149(5) 0.146(6) 0.107(5) 0.212(7)
F10 0.073(3) 0.299(9) 0.108(4) 0.040(5) 0.045(3) 0.024(4)
F11 0.085(4) 0.294(9) 0.084(4) 0.037(4) 0.029(3) 0.025(5)
F12 0.134(6) 0.137(6) 0.131(5) 0.010(4) 0.063(4) -0.008(4)
F13 0.104(3) 0.088(3) 0.101(3) 0.030(2) 0.046(3) 0.041(3)
F14 0.149(4) 0.097(3) 0.095(3) 0.032(2) 0.062(3) 0.074(3)
F15 0.171(5) 0.092(3) 0.116(3) 0.055(3) 0.074(3) 0.088(3)
F16 0.121(4) 0.165(5) 0.130(4) 0.071(3) 0.072(3) 0.112(4)
F17 0.138(4) 0.196(5) 0.120(4) 0.093(4) 0.060(3) 0.130(4)
F18 0.070(3) 0.130(4) 0.133(4) 0.032(3) 0.025(3) 0.043(3)
C106 0.106(13) 0.094(12) 0.125(14) 0.038(11) 0.042(12) 0.043(11)
Cl1 0.258(7) 0.274(7) 0.206(5) 0.041(5) 0.106(5) 0.150(6)
Cl2A 0.350(17) 0.386(18) 0.227(13) 0.187(13) 0.164(14) 0.306(16)
Cl2B 0.326(34) 0.348(29) 0.152(16) 0.026(18) 0.048(21) 0.247(28)

loop_
_atom_site_label
_atom_site_type_symbol
_atom_site_fract_x
_atom_site_fract_y
_atom_site_fract_z
_atom_site_U_iso_or_equiv
_atom_site_thermal_displace_type
_atom_site_occupancy
_atom_site_calc_flag
_atom_site_refinement_flags
_atom_site_disorder_group
C1 C 0.9421(6) -0.4655(4) -0.1063(4) 0.075(2) Uani 1 d . .
H1A H 0.9087(6) -0.4881(4) -0.1593(4) 0.090 Uiso 1 calc R .
H1B H 0.9030(6) -0.5089(4) -0.0871(4) 0.090 Uiso 1 calc R .
C2 C 1.0638(6) -0.4487(4) -0.0770(4) 0.065(2) Uani 1 d . .
C3 C 1.0927(7) -0.4972(5) -0.1191(4) 0.087(2) Uani 1 d . .
H3A H 1.0405(7) -0.5349(5) -0.1650(4) 0.105 Uiso 1 calc R .
C4 C 1.2012(7) -0.4883(6) -0.0913(5) 0.092(2) Uani 1 d . .
H4A H 1.2204(7) -0.5220(6) -0.1179(5) 0.111 Uiso 1 calc R .
C5 C 1.2797(7) -0.4301(5) -0.0250(4) 0.079(2) Uani 1 d . .
C6 C 1.2515(6) -0.3815(5) 0.0146(4) 0.082(2) Uani 1 d . .
H6A H 1.3045(6) -0.3410(5) 0.0590(4) 0.098 Uiso 1 calc R .
C7 C 1.1426(6) -0.3930(4) -0.0123(4) 0.069(2) Uani 1 d . .
H7A H 1.1234(6) -0.3608(4) 0.0157(4) 0.083 Uiso 1 calc R .
O8 O 1.3886(4) -0.4186(4) -0.0019(3) 0.105(2) Uani 1 d . .
C9 C 1.4303(6) -0.4461(5) 0.0578(4) 0.074(2) Uani 1 d . .
C10 C 1.5441(6) -0.4183(5) 0.0876(4) 0.085(2) Uani 1 d . .
H10A H 1.5875(6) -0.3834(5) 0.0677(4) 0.102 Uiso 1 calc R .
C11 C 1.5930(6) -0.4428(5) 0.1471(4) 0.077(2) Uani 1 d . .
H11A H 1.6697(6) -0.4235(5) 0.1672(4) 0.093 Uiso 1 calc R .
C12 C 1.5305(5) -0.4955(4) 0.1774(3) 0.062(2) Uani 1 d . .
C13 C 1.4158(5) -0.5227(4) 0.1462(4) 0.073(2) Uani 1 d . .
H13A H 1.3716(5) -0.5582(4) 0.1653(4) 0.087 Uiso 1 calc R .
C14 C 1.3669(6) -0.4972(5) 0.0867(4) 0.083(2) Uani 1 d . .
H14A H 1.2905(6) -0.5153(5) 0.0668(4) 0.099 Uiso 1 calc R .
C15 C 1.5801(5) -0.5268(4) 0.2412(3) 0.067(2) Uani 1 d . .
C16 C 1.5207(5) -0.5347(4) 0.2941(3) 0.062(2) Uani 1 d . .
C17 C 1.4904(5) -0.6017(4) 0.3223(3) 0.069(2) Uani 1 d . .
H17A H 1.5048(5) -0.6472(4) 0.3098(3) 0.083 Uiso 1 calc R .
C18 C 1.4383(6) -0.6032(5) 0.3695(4) 0.078(2) Uani 1 d . .
H18A H 1.4194(6) -0.6489(5) 0.3889(4) 0.094 Uiso 1 calc R .
C19 C 1.4150(6) -0.5388(5) 0.3870(4) 0.077(2) Uani 1 d . .
C20 C 1.4461(7) -0.4703(5) 0.3610(4) 0.091(2) Uani 1 d . .
H20A H 1.4326(7) -0.4247(5) 0.3750(4) 0.110 Uiso 1 calc R .
C21 C 1.4978(6) -0.4678(5) 0.3139(4) 0.083(2) Uani 1 d . .
H21A H 1.5172(6) -0.4213(5) 0.2953(4) 0.100 Uiso 1 calc R .
O22 O 1.3662(4) -0.5415(4) 0.4364(3) 0.104(2) Uani 1 d . .
C23 C 1.2786(6) -0.5192(5) 0.4194(4) 0.074(2) Uani 1 d . .
C24 C 1.2708(6) -0.4767(5) 0.4782(3) 0.077(2) Uani 1 d . .
H24A H 1.3235(6) -0.4615(5) 0.5260(3) 0.092 Uiso 1 calc R .
C25 C 1.1816(6) -0.4576(5) 0.4633(4) 0.081(2) Uani 1 d . .
H25A H 1.1740(6) -0.4298(5) 0.5019(4) 0.097 Uiso 1 calc R .
C26 C 1.1039(6) -0.4792(5) 0.3924(4) 0.071(2) Uani 1 d . .
C27 C 1.1156(6) -0.5187(5) 0.3362(4) 0.085(2) Uani 1 d . .
H27A H 1.0644(6) -0.5323(5) 0.2882(4) 0.102 Uiso 1 calc R .
C28 C 1.2049(6) -0.5391(5) 0.3500(4) 0.086(2) Uani 1 d . .
H28A H 1.2129(6) -0.5664(5) 0.3113(4) 0.103 Uiso 1 calc R .
C29 C 1.0023(6) -0.4628(5) 0.3764(4) 0.092(2) Uani 1 d . .
H29A H 0.9701(6) -0.4671(5) 0.3246(4) 0.111 Uiso 1 calc R .
H29B H 0.9475(6) -0.5075(5) 0.3857(4) 0.111 Uiso 1 calc R .
C30 C 1.0241(6) -0.3774(5) 0.4202(4) 0.075(2) Uani 1 d . .
C31 C 1.0093(6) -0.3681(5) 0.4850(4) 0.076(2) Uani 1 d . .
H31A H 0.9868(6) -0.4155(5) 0.5020(4) 0.091 Uiso 1 calc R .
C32 C 1.0270(6) -0.2908(5) 0.5250(4) 0.076(2) Uani 1 d . .
C33 C 1.0003(7) -0.2819(5) 0.5911(4) 0.089(2) Uani 1 d . .
H33A H 1.0648(7) -0.2360(5) 0.6317(4) 0.107 Uiso 1 calc R .
H33B H 0.9857(7) -0.3342(5) 0.6054(4) 0.107 Uiso 1 calc R .
C34 C 0.9000(6) -0.2636(5) 0.5775(4) 0.074(2) Uani 1 d . .
C35 C 0.8904(7) -0.2237(5) 0.6352(4) 0.087(2) Uani 1 d . .
H35A H 0.9444(7) -0.2087(5) 0.6825(4) 0.104 Uiso 1 calc R .
C36 C 0.8017(7) -0.2050(5) 0.6247(4) 0.091(2) Uani 1 d . .
H36A H 0.7962(7) -0.1771(5) 0.6644(4) 0.109 Uiso 1 calc R .
C37 C 0.7228(7) -0.2281(6) 0.5555(4) 0.097(3) Uani 1 d . .
C38 C 0.7314(7) -0.2677(6) 0.4969(4) 0.113(3) Uani 1 d . .
H38A H 0.6783(7) -0.2817(6) 0.4495(4) 0.136 Uiso 1 calc R .
C39 C 0.8195(7) -0.2867(6) 0.5088(4) 0.096(3) Uani 1 d . .
H39A H 0.8239(7) -0.3158(6) 0.4692(4) 0.115 Uiso 1 calc R .
O40 O 0.6337(5) -0.2091(5) 0.5494(3) 0.139(3) Uani 1 d . .
C41 C 0.5671(8) -0.2104(7) 0.4804(4) 0.098(3) Uani 1 d . .
C42 C 0.4568(8) -0.2669(6) 0.4499(5) 0.098(3) Uani 1 d . .
H42A H 0.4281(8) -0.3040(6) 0.4747(5) 0.117 Uiso 1 calc R .
C43 C 0.3879(6) -0.2689(5) 0.3819(4) 0.088(2) Uani 1 d . .
H43A H 0.3130(6) -0.3080(5) 0.3609(4) 0.105 Uiso 1 calc R .
C44 C 0.4291(6) -0.2132(5) 0.3445(4) 0.072(2) Uani 1 d . .
C45 C 0.5401(6) -0.1557(5) 0.3775(4) 0.087(2) Uani 1 d . .
H45A H 0.5690(6) -0.1167(5) 0.3541(4) 0.105 Uiso 1 calc R .
C46 C 0.6092(7) -0.1548(6) 0.4448(4) 0.106(3) Uani 1 d . .
H46A H 0.6844(7) -0.1163(6) 0.4658(4) 0.128 Uiso 1 calc R .
C47 C 0.3551(6) -0.2126(5) 0.2693(4) 0.084(2) Uani 1 d . .
C48 C 0.4184(6) -0.1948(5) 0.2184(4) 0.072(2) Uani 1 d . .
C49 C 0.4109(6) -0.1424(5) 0.1733(4) 0.082(2) Uani 1 d . .
H49A H 0.3665(6) -0.1151(5) 0.1730(4) 0.099 Uiso 1 calc R .
C50 C 0.4666(6) -0.1296(5) 0.1294(4) 0.077(2) Uani 1 d . .
H50A H 0.4585(6) -0.0952(5) 0.0987(4) 0.093 Uiso 1 calc R .
C51 C 0.5343(5) -0.1675(4) 0.1304(4) 0.068(2) Uani 1 d . .
C52 C 0.5419(6) -0.2217(4) 0.1728(4) 0.073(2) Uani 1 d . .
H52A H 0.5851(6) -0.2497(4) 0.1717(4) 0.088 Uiso 1 calc R .
C53 C 0.4849(6) -0.2345(5) 0.2173(3) 0.075(2) Uani 1 d . .
H53A H 0.4915(6) -0.2703(5) 0.2468(3) 0.090 Uiso 1 calc R .
O54 O 0.5865(4) -0.1506(3) 0.0837(3) 0.088(2) Uani 1 d . .
C55 C 0.6623(6) -0.1822(5) 0.0830(4) 0.068(2) Uani 1 d . .
C56 C 0.6389(6) -0.2378(5) 0.0197(4) 0.080(2) Uani 1 d . .
H56A H 0.5715(6) -0.2575(5) -0.0208(4) 0.096 Uiso 1 calc R .
C57 C 0.7178(6) -0.2645(5) 0.0170(4) 0.082(2) Uani 1 d . .
H57A H 0.7012(6) -0.3036(5) -0.0256(4) 0.099 Uiso 1 calc R .
C58 C 0.8186(6) -0.2353(5) 0.0745(4) 0.070(2) Uani 1 d . .
C59 C 0.8407(6) -0.1782(5) 0.1369(4) 0.096(2) Uani 1 d . .
H59A H 0.9087(6) -0.1576(5) 0.1771(4) 0.115 Uiso 1 calc R .
C60 C 0.7624(7) -0.1503(6) 0.1411(4) 0.103(3) Uani 1 d . .
H60A H 0.7790(7) -0.1105(6) 0.1832(4) 0.124 Uiso 1 calc R .
C61 C 0.9050(6) -0.2653(5) 0.0731(4) 0.087(2) Uani 1 d . .
H61A H 0.9781(6) -0.2196(5) 0.1052(4) 0.104 Uiso 1 calc R .
H61B H 0.8941(6) -0.3132(5) 0.0936(4) 0.104 Uiso 1 calc R .
C62 C 0.9047(5) -0.2920(4) -0.0006(3) 0.067(2) Uani 1 d . .
C63 C 0.8916(6) -0.2458(4) -0.0515(3) 0.071(2) Uani 1 d . .
H63A H 0.8810(6) -0.1980(4) -0.0399(3) 0.086 Uiso 1 calc R .
C64 C 0.8939(6) -0.2692(4) -0.1193(4) 0.072(2) Uani 1 d . .
C65 C 0.8797(9) -0.2213(6) -0.1758(4) 0.112(3) Uani 1 d . .
H65A H 0.9459(9) -0.2016(6) -0.1853(4) 0.135 Uiso 1 calc R .
H65B H 0.8176(9) -0.2607(6) -0.2212(4) 0.135 Uiso 1 calc R .
C66 C 0.8598(7) -0.1457(5) -0.1553(4) 0.076(2) Uani 1 d . .
C67 C 0.7533(7) -0.1540(5) -0.1775(4) 0.098(2) Uani 1 d . .
H67A H 0.6936(7) -0.2067(5) -0.2065(4) 0.117 Uiso 1 calc R .
C68 C 0.7330(8) -0.0860(6) -0.1576(5) 0.102(3) Uani 1 d . .
H68A H 0.6603(8) -0.0930(6) -0.1738(5) 0.123 Uiso 1 calc R .
C69 C 0.8191(8) -0.0093(5) -0.1147(4) 0.082(2) Uani 1 d . .
C70 C 0.9234(8) -0.0004(6) -0.0935(4) 0.105(3) Uani 1 d . .
H70A H 0.9830(8) 0.0525(6) -0.0649(4) 0.126 Uiso 1 calc R .
C71 C 0.9439(8) -0.0686(7) -0.1136(5) 0.104(3) Uani 1 d . .
H71A H 1.0169(8) -0.0607(7) -0.0981(5) 0.125 Uiso 1 calc R .
O72 O 0.8011(7) 0.0613(4) -0.0989(3) 0.134(3) Uani 1 d . .
C73 C 0.7849(7) 0.0809(5) -0.0362(4) 0.079(2) Uani 1 d . .
C74 C 0.7373(6) 0.0213(5) -0.0038(4) 0.084(2) Uani 1 d . .
H74A H 0.7179(6) -0.0360(5) -0.0222(4) 0.101 Uiso 1 calc R .
C75 C 0.7187(6) 0.0481(4) 0.0565(4) 0.074(2) Uani 1 d . .
H75A H 0.6862(6) 0.0082(4) 0.0780(4) 0.088 Uiso 1 calc R .
C76 C 0.7482(5) 0.1335(4) 0.0848(3) 0.062(2) Uani 1 d . .
C77 C 0.7952(6) 0.1908(4) 0.0515(4) 0.076(2) Uani 1 d . .
H77A H 0.8161(6) 0.2484(4) 0.0699(4) 0.091 Uiso 1 calc R .
C78 C 0.8119(6) 0.1638(5) -0.0094(4) 0.083(2) Uani 1 d . .
H78A H 0.8421(6) 0.2034(5) -0.0320(4) 0.099 Uiso 1 calc R .
C79 C 0.7218(6) 0.1606(4) 0.1498(4) 0.068(2) Uani 1 d . .
C80 C 0.7383(5) 0.1101(4) 0.2064(3) 0.062(2) Uani 1 d . .
C81 C 0.8260(5) 0.0886(4) 0.2220(3) 0.071(2) Uani 1 d . .
H81A H 0.8707(5) 0.1023(4) 0.1965(3) 0.085 Uiso 1 calc R .
C82 C 0.8473(5) 0.0472(4) 0.2747(4) 0.072(2) Uani 1 d . .
H82A H 0.9056(5) 0.0326(4) 0.2838(4) 0.086 Uiso 1 calc R .
C83 C 0.7842(6) 0.0273(4) 0.3138(4) 0.073(2) Uani 1 d . .
C84 C 0.6964(7) 0.0484(5) 0.2996(4) 0.087(2) Uani 1 d . .
H84A H 0.6525(7) 0.0352(5) 0.3256(4) 0.104 Uiso 1 calc R .
C85 C 0.6758(6) 0.0889(5) 0.2469(4) 0.082(2) Uani 1 d . .
H85A H 0.6170(6) 0.1028(5) 0.2378(4) 0.098 Uiso 1 calc R .
O86 O 0.8017(5) -0.0114(3) 0.3686(3) 0.096(2) Uani 1 d . .
C87 C 0.8801(7) -0.0433(5) 0.3777(4) 0.077(2) Uani 1 d . .
C88 C 0.9889(8) 0.0080(5) 0.4145(5) 0.101(3) Uani 1 d . .
H88A H 1.0146(8) 0.0662(5) 0.4342(5) 0.121 Uiso 1 calc R .
C89 C 1.0638(7) -0.0267(5) 0.4229(5) 0.101(3) Uani 1 d . .
H89A H 1.1397(7) 0.0090(5) 0.4474(5) 0.121 Uiso 1 calc R .
C90 C 1.0270(8) -0.1122(6) 0.3957(5) 0.091(2) Uani 1 d . .
C91 C 0.9151(8) -0.1633(5) 0.3591(5) 0.105(3) Uani 1 d . .
H91A H 0.8887(8) -0.2218(5) 0.3403(5) 0.126 Uiso 1 calc R .
C92 C 0.8400(7) -0.1289(6) 0.3496(5) 0.101(3) Uani 1 d . .
H92A H 0.7639(7) -0.1638(6) 0.3245(5) 0.121 Uiso 1 calc R .
C93 C 1.1094(8) -0.1491(6) 0.4060(6) 0.134(4) Uani 1 d . .
H93A H 1.1828(8) -0.1054(6) 0.4402(6) 0.160 Uiso 1 calc R .
H93B H 1.1125(8) -0.1652(6) 0.3594(6) 0.160 Uiso 1 calc R .
C94 C 1.0790(7) -0.2266(5) 0.4347(5) 0.095(3) Uani 1 d . .
C95 C 1.0599(6) -0.3052(6) 0.3971(4) 0.091(2) Uani 1 d . .
H95A H 1.0716(6) -0.3100(6) 0.3545(4) 0.109 Uiso 1 calc R .
C96 C 1.0628(7) -0.2203(5) 0.4992(5) 0.091(2) Uani 1 d . .
H96A H 1.0762(7) -0.1676(5) 0.5257(5) 0.109 Uiso 1 calc R .
C97 C 0.9113(6) -0.3411(4) -0.1349(4) 0.072(2) Uani 1 d . .
H97A H 0.9131(6) -0.3576(4) -0.1798(4) 0.086 Uiso 1 calc R .
C98 C 0.9256(5) -0.3874(4) -0.0865(3) 0.062(2) Uani 1 d . .
C99 C 0.9219(5) -0.3626(4) -0.0195(4) 0.071(2) Uani 1 d . .
H99A H 0.9311(5) -0.3941(4) 0.0136(4) 0.085 Uiso 1 calc R .
C100 C 1.7042(7) -0.4670(7) 0.2909(4) 0.096(2) Uani 1 d . .
C101 C 1.5723(8) -0.6112(6) 0.2073(4) 0.087(2) Uani 1 d . .
C102 C 0.3223(10) -0.1410(10) 0.2851(6) 0.127(4) Uani 1 d . .
C103 C 0.2513(8) -0.2973(9) 0.2257(5) 0.127(4) Uani 1 d . .
C104 C 0.7964(7) 0.2550(5) 0.1929(4) 0.082(2) Uani 1 d . .
C105 C 0.6013(7) 0.1478(7) 0.1145(5) 0.092(2) Uani 1 d . .
F1 F 1.7201(4) -0.3856(4) 0.3093(3) 0.123(2) Uani 1 d . .
F2 F 1.7709(4) -0.4662(4) 0.2571(2) 0.124(2) Uani 1 d . .
F3 F 1.7406(4) -0.4866(4) 0.3518(2) 0.129(2) Uani 1 d . .
F4 F 1.6279(4) -0.6416(3) 0.2556(2) 0.117(2) Uani 1 d . .
F5 F 1.4676(5) -0.6729(3) 0.1751(2) 0.0966(13) Uani 1 d . .
F6 F 1.6094(4) -0.6096(3) 0.1543(2) 0.111(2) Uani 1 d . .
F7 F 0.2866(5) -0.1482(5) 0.3391(3) 0.167(3) Uani 1 d . .
F8 F 0.4063(7) -0.0636(4) 0.3085(4) 0.145(2) Uani 1 d . .
F9 F 0.2385(5) -0.1448(5) 0.2275(3) 0.184(3) Uani 1 d . .
F10 F 0.1777(4) -0.3129(5) 0.2576(3) 0.180(3) Uani 1 d . .
F11 F 0.1973(4) -0.2991(5) 0.1591(3) 0.178(3) Uani 1 d . .
F12 F 0.2798(6) -0.3629(4) 0.2260(4) 0.158(3) Uani 1 d . .
F13 F 0.9042(4) 0.2738(3) 0.2138(2) 0.0971(13) Uani 1 d . .
F14 F 0.7860(4) 0.2745(3) 0.2562(2) 0.1032(14) Uani 1 d . .
F15 F 0.7786(4) 0.3094(3) 0.1577(2) 0.110(2) Uani 1 d . .
F16 F 0.5704(4) 0.1816(3) 0.1619(3) 0.114(2) Uani 1 d . .
F17 F 0.5845(4) 0.1820(4) 0.0604(3) 0.126(2) Uani 1 d . .
F18 F 0.5294(4) 0.0640(4) 0.0881(3) 0.117(2) Uani 1 d . .
C106 C 0.6648(15) 0.2087(10) 0.4355(9) 0.110(6) Uani 0.50 d PDU 1
H10B H 0.7281(15) 0.2126(10) 0.4256(9) 0.132 Uiso 0.50 calc PR 1
H10C H 0.6908(15) 0.2552(10) 0.4784(9) 0.132 Uiso 0.50 calc PR 1
Cl1 Cl 0.6013(6) 0.1112(5) 0.4507(3) 0.236(3) Uani 0.75 d PD .
Cl2A Cl 0.5665(13) 0.2152(12) 0.3604(9) 0.250(7) Uani 0.50 d PDU 1
C10B C 0.5344(29) 0.1442(25) 0.3797(18) 0.132(13) Uiso 0.25 d PDU 2
H10D H 0.4777(29) 0.1557(25) 0.3884(18) 0.158 Uiso 0.25 calc PR 2
H10E H 0.4991(29) 0.1001(25) 0.3334(18) 0.158 Uiso 0.25 calc PR 2
Cl2B Cl 0.6349(24) 0.2365(22) 0.3771(17) 0.263(15) Uani 0.25 d PDU 2

loop_
_atom_type_symbol
_atom_type_description
_atom_type_scat_dispersion_real
_atom_type_scat_dispersion_imag
_atom_type_scat_source
C C 0.0181 0.0091 'International Tables Vol C Tables 4.2.6.8 and 6.1.1.4'
H H 0.0000 0.0000 'International Tables Vol C Tables 4.2.6.8 and 6.1.1.4'
O O 0.0492 0.0322 'International Tables Vol C Tables 4.2.6.8 and 6.1.1.4'
F F 0.0727 0.0534 'International Tables Vol C Tables 4.2.6.8 and 6.1.1.4'
Cl Cl 0.3639 0.7018 'International Tables Vol C Tables 4.2.6.8 and 6.1.1.4'

loop_
_geom_angle_atom_site_label_1
_geom_angle_atom_site_label_2
_geom_angle_atom_site_label_3
_geom_angle
C98 C1 C2 114.2(6)
C7 C2 C3 118.6(7)
C7 C2 C1 123.8(6)
C3 C2 C1 117.6(7)
C2 C3 C4 119.0(8)
C5 C4 C3 120.7(7)
C6 C5 C4 119.8(7)
C6 C5 O8 121.2(8)
C4 C5 O8 118.8(7)
C5 C6 C7 119.0(7)
C2 C7 C6 122.8(7)
C9 O8 C5 118.1(5)
C14 C9 C10 120.1(6)
C14 C9 O8 124.2(6)
C10 C9 O8 115.7(6)
C11 C10 C9 119.7(6)
C10 C11 C12 121.5(6)
C11 C12 C13 117.7(6)
C11 C12 C15 123.4(6)
C13 C12 C15 118.9(6)
C14 C13 C12 120.7(6)
C9 C14 C13 120.3(6)
C101 C15 C12 106.2(5)
C101 C15 C100 107.4(6)
C12 C15 C100 113.6(6)
C101 C15 C16 112.1(6)
C12 C15 C16 112.6(5)
C100 C15 C16 104.9(5)
C17 C16 C21 117.9(6)
C17 C16 C15 125.0(6)
C21 C16 C15 117.1(6)
C16 C17 C18 121.1(6)
C19 C18 C17 120.2(6)
C18 C19 C20 120.2(6)
C18 C19 O22 118.2(6)
C20 C19 O22 121.5(7)
C19 C20 C21 120.4(7)
C20 C21 C16 120.2(7)
C19 O22 C23 117.0(5)
C28 C23 C24 121.7(6)
C28 C23 O22 121.9(6)
C24 C23 O22 116.4(6)
C23 C24 C25 117.7(6)
C26 C25 C24 121.3(6)
C27 C26 C25 119.5(6)
C27 C26 C29 119.2(6)
C25 C26 C29 121.3(6)
C26 C27 C28 120.2(7)
C23 C28 C27 119.6(7)
C30 C29 C26 115.4(6)
C95 C30 C31 117.4(7)
C95 C30 C29 120.8(7)
C31 C30 C29 121.7(7)
C32 C31 C30 122.4(7)
C31 C32 C96 117.8(7)
C31 C32 C33 122.6(7)
C96 C32 C33 119.4(7)
C32 C33 C34 113.5(6)
C39 C34 C35 118.9(7)
C39 C34 C33 121.5(6)
C35 C34 C33 119.7(7)
C34 C35 C36 121.1(7)
C37 C36 C35 118.9(7)
C36 C37 C38 120.8(8)
C36 C37 O40 115.5(7)
C38 C37 O40 123.7(8)
C37 C38 C39 119.3(8)
C34 C39 C38 121.0(7)
C41 O40 C37 117.6(6)
C46 C41 C42 120.3(8)
C46 C41 O40 121.3(9)
C42 C41 O40 118.4(8)
C41 C42 C43 119.8(7)
C42 C43 C44 120.8(8)
C45 C44 C43 118.0(7)
C45 C44 C47 119.6(6)
C43 C44 C47 122.4(7)
C44 C45 C46 121.2(7)
C41 C46 C45 119.8(8)
C103 C47 C44 113.8(7)
C103 C47 C102 110.3(8)
C44 C47 C102 105.8(7)
C103 C47 C48 104.9(6)
C44 C47 C48 111.6(5)
C102 C47 C48 110.4(7)
C53 C48 C49 117.4(6)
C53 C48 C47 118.6(6)
C49 C48 C47 124.1(6)
C50 C49 C48 121.9(6)
C49 C50 C51 120.0(6)
C50 C51 C52 120.1(6)
C50 C51 O54 115.3(5)
C52 C51 O54 124.5(6)
C51 C52 C53 119.6(6)
C48 C53 C52 121.0(6)
C51 O54 C55 120.3(5)
C60 C55 C56 120.9(6)
C60 C55 O54 120.1(7)
C56 C55 O54 118.6(6)
C55 C56 C57 118.7(7)
C58 C57 C56 122.3(7)
C57 C58 C59 117.7(6)
C57 C58 C61 123.0(6)
C59 C58 C61 119.3(7)
C58 C59 C60 121.1(7)
C55 C60 C59 119.2(7)
C62 C61 C58 116.6(5)
C99 C62 C63 117.5(6)
C99 C62 C61 120.7(5)
C63 C62 C61 121.8(6)
C64 C63 C62 122.0(6)
C63 C64 C97 117.7(6)
C63 C64 C65 123.6(6)
C97 C64 C65 118.7(6)
C66 C65 C64 115.4(6)
C71 C66 C67 117.5(7)
C71 C66 C65 121.9(8)
C67 C66 C65 120.6(8)
C66 C67 C68 121.6(8)
C69 C68 C67 119.8(8)
C70 C69 C68 118.9(8)
C70 C69 O72 120.0(9)
C68 C69 O72 120.7(8)
C69 C70 C71 121.3(8)
C66 C71 C70 120.9(8)
C73 O72 C69 120.0(5)
C78 C73 C74 119.7(7)
C78 C73 O72 115.5(6)
C74 C73 O72 124.6(7)
C73 C74 C75 119.4(7)
C76 C75 C74 120.9(6)
C77 C76 C75 118.2(6)
C77 C76 C79 122.1(6)
C75 C76 C79 119.6(5)
C76 C77 C78 120.8(7)
C73 C78 C77 120.9(7)
C104 C79 C105 107.9(6)
C104 C79 C80 105.9(5)
C105 C79 C80 112.5(6)
C104 C79 C76 112.4(5)
C105 C79 C76 105.4(5)
C80 C79 C76 112.8(5)
C85 C80 C81 116.7(6)
C85 C80 C79 124.4(6)
C81 C80 C79 118.7(5)
C82 C81 C80 120.8(6)
C83 C82 C81 121.0(6)
C82 C83 O86 124.8(6)
C82 C83 C84 119.4(6)
O86 C83 C84 115.9(6)
C85 C84 C83 119.0(7)
C84 C85 C80 123.1(7)
C83 O86 C87 117.0(5)
C88 C87 C92 121.7(8)
C88 C87 O86 121.2(8)
C92 C87 O86 117.1(8)
C87 C88 C89 119.2(8)
C90 C89 C88 121.0(8)
C89 C90 C91 118.5(7)
C89 C90 C93 120.3(9)
C91 C90 C93 121.2(8)
C90 C91 C92 120.8(8)
C87 C92 C91 118.8(8)
C90 C93 C94 112.6(7)
C95 C94 C96 117.9(7)
C95 C94 C93 122.5(8)
C96 C94 C93 119.6(8)
C94 C95 C30 122.7(7)
C32 C96 C94 121.9(7)
C98 C97 C64 122.2(6)
C97 C98 C99 118.6(6)
C97 C98 C1 120.4(6)
C99 C98 C1 121.0(5)
C62 C99 C98 122.1(6)
F3 C100 F2 107.5(7)
F3 C100 F1 107.7(7)
F2 C100 F1 105.5(8)
F3 C100 C15 112.9(7)
F2 C100 C15 112.7(7)
F1 C100 C15 110.1(7)
F5 C101 F4 105.0(7)
F5 C101 F6 104.7(7)
F4 C101 F6 106.1(6)
F5 C101 C15 112.3(6)
F4 C101 C15 114.0(7)
F6 C101 C15 113.9(7)
F8 C102 F9 108.9(10)
F8 C102 F7 105.6(10)
F9 C102 F7 105.8(8)
F8 C102 C47 113.2(8)
F9 C102 C47 112.9(10)
F7 C102 C47 110.0(9)
F11 C103 F12 110.7(11)
F11 C103 F10 105.9(8)
F12 C103 F10 106.2(10)
F11 C103 C47 113.0(10)
F12 C103 C47 109.7(8)
F10 C103 C47 111.1(9)
F15 C104 F13 107.2(6)
F15 C104 F14 106.2(6)
F13 C104 F14 104.9(6)
F15 C104 C79 115.2(6)
F13 C104 C79 110.8(6)
F14 C104 C79 111.8(6)
F17 C105 F16 106.5(6)
F17 C105 F18 107.9(8)
F16 C105 F18 105.8(7)
F17 C105 C79 112.3(7)
F16 C105 C79 113.4(7)
F18 C105 C79 110.6(6)
Cl1 C106 Cl2A 107.5(11)
Cl1 C10B Cl2B 107.2(21)

loop_
_geom_bond_atom_site_label_1
_geom_bond_atom_site_label_2
_geom_bond_distance
C1 C98 1.515(8)
C1 C2 1.529(9)
C2 C7 1.341(9)
C2 C3 1.397(9)
C3 C4 1.397(10)
C4 C5 1.373(10)
C5 C6 1.360(9)
C5 O8 1.389(8)
C6 C7 1.387(9)
O8 C9 1.386(7)
C9 C14 1.357(9)
C9 C10 1.383(9)
C10 C11 1.383(9)
C11 C12 1.382(8)
C12 C13 1.396(8)
C12 C15 1.527(8)
C13 C14 1.392(8)
C15 C101 1.509(10)
C15 C100 1.546(10)
C15 C16 1.560(8)
C16 C17 1.363(8)
C16 C21 1.389(8)
C17 C18 1.389(8)
C18 C19 1.341(9)
C19 C20 1.357(9)
C19 O22 1.391(7)
C20 C21 1.381(9)
O22 C23 1.401(7)
C23 C28 1.343(9)
C23 C24 1.384(9)
C24 C25 1.387(9)
C25 C26 1.380(9)
C26 C27 1.350(9)
C26 C29 1.524(9)
C27 C28 1.405(9)
C29 C30 1.512(10)
C30 C95 1.384(9)
C30 C31 1.394(9)
C31 C32 1.383(9)
C32 C96 1.391(9)
C32 C33 1.512(9)
C33 C34 1.531(9)
C34 C39 1.360(9)
C34 C35 1.361(9)
C35 C36 1.384(10)
C36 C37 1.358(10)
C37 C38 1.364(10)
C37 O40 1.408(8)
C38 C39 1.375(10)
O40 C41 1.389(9)
C41 C46 1.364(11)
C41 C42 1.366(11)
C42 C43 1.381(10)
C43 C44 1.387(9)
C44 C45 1.376(9)
C44 C47 1.535(9)
C45 C46 1.379(10)
C47 C103 1.527(13)
C47 C102 1.541(12)
C47 C48 1.568(8)
C48 C53 1.382(8)
C48 C49 1.384(9)
C49 C50 1.362(9)
C50 C51 1.365(8)
C51 C52 1.371(8)
C51 O54 1.381(7)
C52 C53 1.387(8)
O54 C55 1.398(7)
C55 C60 1.357(9)
C55 C56 1.365(9)
C56 C57 1.392(9)
C57 C58 1.362(9)
C58 C59 1.373(9)
C58 C61 1.524(8)
C59 C60 1.404(10)
C61 C62 1.503(8)
C62 C99 1.393(8)
C62 C63 1.395(8)
C63 C64 1.396(8)
C64 C97 1.402(8)
C64 C65 1.507(8)
C65 C66 1.507(9)
C66 C71 1.344(11)
C66 C67 1.376(10)
C67 C68 1.384(10)
C68 C69 1.354(11)
C69 C70 1.344(11)
C69 O72 1.389(8)
C70 C71 1.390(11)
O72 C73 1.387(8)
C73 C78 1.352(9)
C73 C74 1.385(9)
C74 C75 1.395(9)
C75 C76 1.388(8)
C76 C77 1.371(8)
C76 C79 1.551(8)
C77 C78 1.391(9)
C79 C104 1.532(10)
C79 C105 1.539(9)
C79 C80 1.545(8)
C80 C85 1.384(8)
C80 C81 1.393(8)
C81 C82 1.380(8)
C82 C83 1.365(8)
C83 O86 1.372(7)
C83 C84 1.391(9)
C84 C85 1.367(9)
O86 C87 1.404(8)
C87 C88 1.335(10)
C87 C92 1.360(10)
C88 C89 1.397(11)
C89 C90 1.365(10)
C90 C91 1.366(11)
C90 C93 1.518(10)
C91 C92 1.394(10)
C93 C94 1.521(10)
C94 C95 1.378(11)
C94 C96 1.395(10)
C97 C98 1.362(8)
C98 C99 1.395(8)
C100 F3 1.309(9)
C100 F2 1.344(8)
C100 F1 1.350(10)
C101 F5 1.336(9)
C101 F4 1.342(7)
C101 F6 1.343(8)
C102 F8 1.323(13)
C102 F9 1.332(11)
C102 F7 1.350(9)
C103 F11 1.295(10)
C103 F12 1.366(13)
C103 F10 1.368(10)
C104 F15 1.313(7)
C104 F13 1.342(9)
C104 F14 1.353(8)
C105 F17 1.309(8)
C105 F16 1.345(9)
C105 F18 1.348(10)
C106 Cl1 1.737(11)
C106 Cl2A 1.737(11)
Cl1 C10B 1.737(12)
C10B Cl2B 1.738(12)
